data_7050728
loop_
_publ_author_name
'Arya, Pious'
'Channa, Asif'
'Cragg, Peter J.'
'Prince, Paul D.'
'Steed, Jonathan W.'

_publ_section_title
;
 C-Donor lariat ether 'scorpionates'
;
_journal_issue 4
_journal_name_full 'New Journal of Chemistry'
_journal_page_first 440
_journal_paper_doi 10.1039/b108522k
_journal_volume 26
_journal_year 2002
_chemical_formula_sum 'C26 H52 N6 O21 Pb2'
_chemical_formula_weight 1199.12
_space_group_IT_number 2
_symmetry_cell_setting triclinic
_symmetry_space_group_name_Hall '-P 1'
_symmetry_space_group_name_H-M 'P -1'
_atom_sites_solution_hydrogens geom
_atom_sites_solution_primary direct
_atom_sites_solution_secondary difmap
_audit_creation_method SHELXL-97
_cell_angle_alpha 90.671(5)
_cell_angle_beta 96.212(4)
_cell_angle_gamma 96.610(4)
_cell_formula_units_Z 2
_cell_length_a 7.6545(5)
_cell_length_b 12.0537(4)
_cell_length_c 21.6309(4)
_cell_measurement_temperature 100(2)
_cell_volume 1970.28(15)
_computing_cell_refinement DENZO-SMN
_computing_data_collection Collect
_computing_data_reduction DENZO-SMN
_computing_molecular_graphics RES2INS
_computing_structure_refinement 'SHELXL-97 (Sheldrick, 1997)'
_computing_structure_solution 'SHELXS-97 (Sheldrick, 1990)'
_diffrn_ambient_temperature 100(2)
_diffrn_measured_fraction_theta_full 0.984
_diffrn_measured_fraction_theta_max 0.984
_diffrn_measurement_device_type KappaCCD
_diffrn_radiation_monochromator graphite
_diffrn_radiation_source 'fine-focus sealed tube'
_diffrn_radiation_type MoK\a
_diffrn_radiation_wavelength 0.71073
_diffrn_reflns_av_R_equivalents 0.105
_diffrn_reflns_av_sigmaI/netI 0.1309
_diffrn_reflns_limit_h_max 9
_diffrn_reflns_limit_h_min -9
_diffrn_reflns_limit_k_max 14
_diffrn_reflns_limit_k_min -14
_diffrn_reflns_limit_l_max 26
_diffrn_reflns_limit_l_min -26
_diffrn_reflns_number 20988
_diffrn_reflns_theta_full 26.00
_diffrn_reflns_theta_max 26.00
_diffrn_reflns_theta_min 3.12
_diffrn_standards_decay_% 0
_exptl_absorpt_coefficient_mu 8.621
_exptl_absorpt_correction_T_max 0.4793
_exptl_absorpt_correction_T_min 0.1818
_exptl_absorpt_correction_type Scalepack
_exptl_crystal_colour colourless
_exptl_crystal_density_diffrn 2.021
_exptl_crystal_density_method 'not measured'
_exptl_crystal_description block
_exptl_crystal_F_000 1164
_exptl_crystal_size_max 0.30
_exptl_crystal_size_mid 0.15
_exptl_crystal_size_min 0.10
_refine_diff_density_max 3.356
_refine_diff_density_min -4.349
_refine_diff_density_rms 0.320
_refine_ls_extinction_coef 0.0026(4)
_refine_ls_extinction_expression Fc^*^=kFc[1+0.001xFc^2^\l^3^/sin(2\q)]^-1/4^
_refine_ls_extinction_method SHELXL
_refine_ls_goodness_of_fit_ref 1.032
_refine_ls_hydrogen_treatment mixed
_refine_ls_matrix_type full
_refine_ls_number_parameters 561
_refine_ls_number_reflns 7646
_refine_ls_number_restraints 114
_refine_ls_restrained_S_all 1.026
_refine_ls_R_factor_all 0.0878
_refine_ls_R_factor_gt 0.0670
_refine_ls_shift/su_max 0.001
_refine_ls_shift/su_mean 0.000
_refine_ls_structure_factor_coef Fsqd
_refine_ls_weighting_details 'calc w=1/[\s^2^(Fo^2^)+(0.0973P)^2^+6.7496P] where P=(Fo^2^+2Fc^2^)/3'
_refine_ls_weighting_scheme calc
_refine_ls_wR_factor_gt 0.1733
_refine_ls_wR_factor_ref 0.1892
_reflns_number_gt 5869
_reflns_number_total 7646
_reflns_threshold_expression >2sigma(I)
_cod_data_source_file b108522k.txt
_cod_data_source_block alpbno3
_cod_original_sg_symbol_H-M P-1
_cod_database_code 7050728

loop_
_symmetry_equiv_pos_as_xyz
'x, y, z'
'-x, -y, -z'

loop_
_atom_site_label
_atom_site_type_symbol
_atom_site_fract_x
_atom_site_fract_y
_atom_site_fract_z
_atom_site_U_iso_or_equiv
_atom_site_adp_type
_atom_site_occupancy
_atom_site_symmetry_multiplicity
_atom_site_calc_flag
_atom_site_refinement_flags
_atom_site_disorder_assembly
_atom_site_disorder_group
Pb1 Pb 0.88603(5) 0.24039(3) 0.11567(2) 0.02015(18) Uani 1 1 d . . .
O1 O 1.2094(11) 0.2919(7) 0.0831(4) 0.0235(18) Uani 1 1 d . . .
N1 N 1.0198(13) 0.4488(7) 0.1454(4) 0.018(2) Uani 1 1 d . . .
C1 C 1.2114(17) 0.4673(9) 0.1363(5) 0.023(2) Uani 1 1 d . . .
H1A H 1.2815 0.4376 0.1722 0.027 Uiso 1 1 calc R . .
H1B H 1.2489 0.5485 0.1349 0.027 Uiso 1 1 calc R . .
Pb2 Pb 0.70653(6) 0.79220(4) 0.38179(2) 0.02899(19) Uani 1 1 d . . .
O2 O 1.0643(11) 0.0754(7) 0.0644(4) 0.0245(18) Uani 1 1 d . . .
N2 N 0.5541(14) 0.2650(8) 0.1801(5) 0.026(2) Uani 1 1 d . . .
C2 C 1.2493(16) 0.4111(9) 0.0769(6) 0.023(3) Uani 1 1 d . . .
H2A H 1.1751 0.4369 0.0408 0.027 Uiso 1 1 calc R . .
H2B H 1.3752 0.4298 0.0704 0.027 Uiso 1 1 calc R . .
O3 O 1.0174(11) 0.0751(6) 0.1917(4) 0.0250(18) Uani 1 1 d . . .
N3 N 0.7152(15) 0.2628(9) -0.0178(5) 0.027(2) Uani 1 1 d . . .
C3 C 1.2415(17) 0.2308(10) 0.0288(6) 0.030(3) Uani 1 1 d . . .
H3A H 1.3573 0.2593 0.0152 0.036 Uiso 1 1 calc R . .
H3B H 1.1478 0.2380 -0.0058 0.036 Uiso 1 1 calc R . .
O4 O 0.9282(12) 0.2809(6) 0.2366(4) 0.0258(19) Uani 1 1 d . . .
N4 N 0.5627(14) 0.5743(9) 0.3686(5) 0.026(2) Uani 1 1 d . A .
C4 C 1.2401(18) 0.1118(11) 0.0474(6) 0.032(3) Uani 1 1 d . . .
H4A H 1.2664 0.0651 0.0124 0.038 Uiso 1 1 calc R . .
H4B H 1.3305 0.1054 0.0831 0.038 Uiso 1 1 calc R . .
O5 O 0.6170(11) 0.3389(7) 0.1457(4) 0.0261(19) Uani 1 1 d . . .
N5 N 1.0309(13) 0.7592(8) 0.3133(5) 0.025(2) Uani 1 1 d . . .
C5 C 1.0566(19) -0.0233(10) 0.0997(7) 0.035(3) Uani 1 1 d . . .
H5A H 1.1264 -0.0772 0.0816 0.043 Uiso 1 1 calc R . .
H5B H 0.9323 -0.0580 0.0974 0.043 Uiso 1 1 calc R . .
O6 O 0.5844(11) 0.1651(6) 0.1688(5) 0.030(2) Uani 1 1 d . . .
N6 N 0.805(6) 0.779(4) 0.524(2) 0.047(12) Uani 0.455(19) 1 d P A 1
C6 C 1.1282(18) 0.0010(10) 0.1675(7) 0.033(3) Uani 1 1 d . . .
H6A H 1.1245 -0.0691 0.1910 0.040 Uiso 1 1 calc R . .
H6B H 1.2522 0.0364 0.1706 0.040 Uiso 1 1 calc R . .
O7 O 0.4569(12) 0.2848(7) 0.2200(4) 0.029(2) Uani 1 1 d . . .
C7 C 1.0783(16) 0.1133(10) 0.2547(6) 0.029(3) Uani 1 1 d . . .
H7A H 1.1970 0.1564 0.2565 0.035 Uiso 1 1 calc R . .
H7B H 1.0864 0.0487 0.2823 0.035 Uiso 1 1 calc R . .
O8 O 0.8305(13) 0.3321(8) 0.0064(4) 0.034(2) Uani 1 1 d . . .
C8 C 0.9485(16) 0.1854(10) 0.2752(6) 0.027(3) Uani 1 1 d . . .
H8A H 0.8320 0.1400 0.2749 0.032 Uiso 1 1 calc R . .
H8B H 0.9873 0.2118 0.3186 0.032 Uiso 1 1 calc R . .
O9 O 0.6637(13) 0.1730(8) 0.0100(5) 0.036(2) Uani 1 1 d . . .
C9 C 1.0469(17) 0.3771(9) 0.2556(6) 0.027(3) Uani 1 1 d . . .
H9A H 1.1705 0.3626 0.2527 0.032 Uiso 1 1 calc R . .
H9B H 1.0353 0.3986 0.2991 0.032 Uiso 1 1 calc R . .
O10 O 0.6469(15) 0.2735(10) -0.0729(5) 0.054(3) Uani 1 1 d . . .
C10 C 0.9968(17) 0.4705(9) 0.2112(6) 0.025(3) Uani 1 1 d . . .
H10A H 0.8716 0.4812 0.2140 0.029 Uiso 1 1 calc R . .
H10B H 1.0701 0.5411 0.2254 0.029 Uiso 1 1 calc R . .
O11 O 0.3716(11) 0.7465(7) 0.4119(4) 0.0231(18) Uani 1 1 d . A .
C11 C 0.9205(16) 0.5245(9) 0.1041(6) 0.023(3) Uani 1 1 d . . .
H11A H 0.7932 0.4956 0.0999 0.028 Uiso 1 1 calc R . .
H11B H 0.9610 0.5217 0.0622 0.028 Uiso 1 1 calc R . .
O12 O 0.5246(11) 0.9674(7) 0.4195(4) 0.0256(18) Uani 1 1 d . A .
C12 C 0.9413(17) 0.6453(9) 0.1267(6) 0.025(3) Uani 1 1 d . . .
H12 H 1.0574 0.6818 0.1376 0.030 Uiso 1 1 calc R . .
O13 O 0.6453(11) 0.9559(7) 0.2998(4) 0.0254(19) Uani 1 1 d . A .
C13 C 0.807(2) 0.7018(11) 0.1318(7) 0.040(4) Uani 1 1 d . . .
H13A H 0.6896 0.6672 0.1212 0.048 Uiso 1 1 calc R . .
H13B H 0.8273 0.7775 0.1463 0.048 Uiso 1 1 calc R . .
O14 O 0.6039(11) 0.7268(6) 0.2668(4) 0.0253(19) Uani 1 1 d . A .
C14 C 0.3753(19) 0.5621(11) 0.3767(7) 0.034(3) Uani 1 1 d . . .
H14A H 0.3367 0.4829 0.3848 0.041 Uiso 1 1 calc R A .
H14B H 0.3076 0.5819 0.3376 0.041 Uiso 1 1 calc R . .
O15 O 0.9828(12) 0.8569(7) 0.3176(5) 0.034(2) Uani 1 1 d . A .
C15 C 0.332(2) 0.6334(10) 0.4289(6) 0.037(4) Uani 1 1 d . A .
H15A H 0.2055 0.6174 0.4350 0.045 Uiso 1 1 calc R . .
H15B H 0.4042 0.6184 0.4681 0.045 Uiso 1 1 calc R . .
O16 O 0.9674(11) 0.6859(7) 0.3474(4) 0.028(2) Uani 1 1 d . A .
C16 C 0.3307(19) 0.8228(11) 0.4594(6) 0.030(3) Uani 1 1 d . . .
H16A H 0.4162 0.8216 0.4971 0.036 Uiso 1 1 calc R A .
H16B H 0.2102 0.8004 0.4710 0.036 Uiso 1 1 calc R . .
O17 O 1.1346(12) 0.7380(7) 0.2767(4) 0.032(2) Uani 1 1 d . A .
C17 C 0.3423(16) 0.9389(10) 0.4327(6) 0.026(3) Uani 1 1 d . A .
H17A H 0.2602 0.9396 0.3941 0.032 Uiso 1 1 calc R . .
H17B H 0.3107 0.9934 0.4629 0.032 Uiso 1 1 calc R . .
O18 O 0.904(3) 0.8394(16) 0.4931(10) 0.035(6) Uani 0.455(19) 1 d PU A 1
C18 C 0.5413(19) 1.0608(10) 0.3781(6) 0.031(3) Uani 1 1 d U . .
H18A H 0.6625 1.1006 0.3855 0.038 Uiso 1 1 calc R A .
H18B H 0.4571 1.1139 0.3869 0.038 Uiso 1 1 calc R . .
O19 O 0.691(4) 0.702(2) 0.5001(11) 0.034(6) Uani 0.455(19) 1 d PU A 1
C19 C 0.5037(18) 1.0207(10) 0.3100(6) 0.027(3) Uani 1 1 d U A .
H19A H 0.3877 0.9743 0.3026 0.033 Uiso 1 1 calc R . .
H19B H 0.5033 1.0850 0.2819 0.033 Uiso 1 1 calc R . .
O20 O 0.814(3) 0.793(2) 0.5835(15) 0.042(7) Uiso 0.455(19) 1 d P A 1
C20 C 0.6394(17) 0.9168(10) 0.2367(6) 0.027(3) Uani 1 1 d U . .
H20A H 0.7608 0.9083 0.2271 0.032 Uiso 1 1 calc R A .
H20B H 0.5914 0.9724 0.2083 0.032 Uiso 1 1 calc R . .
O21 O 0.936(3) 0.9510(15) 0.4487(9) 0.047(6) Uani 0.545(19) 1 d PU A 2
C21 C 0.5231(17) 0.8043(9) 0.2262(6) 0.025(3) Uani 1 1 d U A .
H21A H 0.4015 0.8113 0.2361 0.029 Uiso 1 1 calc R . .
H21B H 0.5172 0.7786 0.1823 0.029 Uiso 1 1 calc R . .
C22 C 0.5247(17) 0.6129(9) 0.2550(6) 0.026(3) Uani 1 1 d U . .
H22A H 0.5523 0.5864 0.2140 0.031 Uiso 1 1 calc R A .
H22B H 0.3945 0.6092 0.2538 0.031 Uiso 1 1 calc R . .
C23 C 0.5942(17) 0.5393(10) 0.3049(6) 0.027(3) Uani 1 1 d U A .
H23A H 0.5375 0.4619 0.2962 0.033 Uiso 1 1 calc R . .
H23B H 0.7231 0.5393 0.3035 0.033 Uiso 1 1 calc R . .
C24 C 0.690(4) 0.5242(19) 0.4142(11) 0.025(5) Uani 0.56(3) 1 d PU A 1
H24A H 0.6637 0.5416 0.4568 0.030 Uiso 0.56(3) 1 calc PR A 1
H24B H 0.8113 0.5598 0.4099 0.030 Uiso 0.56(3) 1 calc PR A 1
C25 C 0.686(3) 0.3986(17) 0.4065(10) 0.025(6) Uani 0.56(3) 1 d PU A 1
H25 H 0.5755 0.3531 0.4000 0.031 Uiso 0.56(3) 1 calc PR A 1
C26 C 0.838(4) 0.350(2) 0.4086(12) 0.031(6) Uani 0.56(3) 1 d PU A 1
H26A H 0.9490 0.3953 0.4150 0.037 Uiso 0.56(3) 1 calc PR A 1
H26B H 0.8332 0.2717 0.4037 0.037 Uiso 0.56(3) 1 calc PR A 1
N6A N 0.807(4) 0.774(2) 0.5487(17) 0.026(7) Uani 0.545(19) 1 d PU A 2
O18A O 0.746(4) 0.744(2) 0.5047(13) 0.041(7) Uani 0.545(19) 1 d PU A 2
O19A O 0.932(3) 0.8534(17) 0.5647(10) 0.053(6) Uani 0.545(19) 1 d PU A 2
O20A O 0.748(3) 0.7363(16) 0.5991(9) 0.043(5) Uani 0.545(19) 1 d PU A 2
C24A C 0.616(5) 0.487(3) 0.4136(15) 0.030(8) Uiso 0.44(3) 1 d P A 2
H24C H 0.5712 0.5010 0.4540 0.036 Uiso 0.44(3) 1 calc PR A 2
H24D H 0.5620 0.4126 0.3974 0.036 Uiso 0.44(3) 1 calc PR A 2
C25A C 0.811(4) 0.490(2) 0.4229(14) 0.027(8) Uani 0.44(3) 1 d PU A 2
H25A H 0.8795 0.5609 0.4301 0.033 Uiso 0.44(3) 1 calc PR A 2
C26A C 0.896(6) 0.402(3) 0.4219(18) 0.043(9) Uani 0.44(3) 1 d PU A 2
H26C H 0.8324 0.3299 0.4148 0.052 Uiso 0.44(3) 1 calc PR A 2
H26D H 1.0219 0.4104 0.4282 0.052 Uiso 0.44(3) 1 calc PR A 2
O1S O 0.409(4) 0.053(2) -0.0895(13) 0.070(7) Uani 0.50 1 d PU B 1

loop_
_atom_site_aniso_label
_atom_site_aniso_U_11
_atom_site_aniso_U_22
_atom_site_aniso_U_33
_atom_site_aniso_U_23
_atom_site_aniso_U_13
_atom_site_aniso_U_12
Pb1 0.0142(3) 0.0231(3) 0.0234(3) 0.00227(17) 0.00338(19) 0.00162(16)
O1 0.017(4) 0.032(4) 0.023(5) -0.006(3) 0.007(4) 0.001(3)
N1 0.021(5) 0.020(4) 0.016(5) 0.002(4) 0.001(4) 0.011(4)
C1 0.028(7) 0.025(6) 0.013(6) -0.003(4) -0.005(5) 0.001(5)
Pb2 0.0156(3) 0.0511(3) 0.0219(3) -0.0054(2) 0.0022(2) 0.0113(2)
O2 0.018(4) 0.027(4) 0.025(5) -0.005(3) -0.013(4) -0.002(3)
N2 0.024(6) 0.020(5) 0.037(7) 0.005(4) 0.006(5) 0.006(4)
C2 0.015(6) 0.029(6) 0.026(7) 0.004(5) 0.005(5) 0.005(5)
O3 0.011(4) 0.029(4) 0.033(5) 0.004(4) -0.001(4) -0.002(3)
N3 0.020(6) 0.046(6) 0.017(6) 0.003(5) 0.000(5) 0.014(5)
C3 0.018(7) 0.040(7) 0.034(8) 0.002(6) 0.003(6) 0.010(5)
O4 0.028(5) 0.026(4) 0.023(5) 0.004(3) 0.004(4) 0.002(4)
N4 0.022(6) 0.039(6) 0.021(6) 0.011(4) 0.005(5) 0.015(4)
C4 0.026(7) 0.041(7) 0.029(8) -0.002(5) 0.007(6) 0.005(6)
O5 0.011(4) 0.033(4) 0.033(5) 0.006(4) -0.001(4) -0.001(3)
N5 0.008(5) 0.035(5) 0.029(6) -0.003(4) 0.004(5) -0.007(4)
C5 0.032(8) 0.023(6) 0.048(9) -0.001(6) -0.010(7) 0.004(5)
O6 0.015(4) 0.015(4) 0.060(7) 0.004(4) 0.002(4) 0.003(3)
N6 0.04(2) 0.08(3) 0.02(2) -0.03(2) -0.02(2) 0.04(2)
C6 0.026(7) 0.029(6) 0.048(9) 0.007(6) 0.011(7) 0.014(5)
O7 0.022(5) 0.042(5) 0.026(5) 0.003(4) 0.010(4) 0.007(4)
C7 0.016(6) 0.039(7) 0.032(8) 0.012(5) 0.005(6) -0.005(5)
O8 0.038(6) 0.040(5) 0.025(5) 0.009(4) 0.003(5) 0.001(4)
C8 0.021(6) 0.032(6) 0.028(7) 0.018(5) 0.009(6) -0.005(5)
O9 0.025(5) 0.045(5) 0.035(6) 0.000(4) -0.001(5) -0.004(4)
C9 0.022(6) 0.024(6) 0.035(8) 0.001(5) 0.011(6) -0.005(5)
O10 0.042(7) 0.073(8) 0.041(7) 0.001(6) 0.000(6) -0.015(5)
C10 0.023(6) 0.030(6) 0.021(7) -0.007(5) 0.007(5) 0.000(5)
O11 0.023(5) 0.037(4) 0.007(4) 0.001(3) -0.001(4) -0.004(3)
C11 0.020(6) 0.029(6) 0.023(7) 0.006(5) 0.006(5) 0.009(5)
O12 0.015(4) 0.040(5) 0.021(5) -0.012(3) 0.005(4) 0.000(3)
C12 0.030(7) 0.025(6) 0.020(7) 0.004(5) 0.004(6) 0.002(5)
O13 0.014(4) 0.031(4) 0.033(5) -0.001(3) 0.005(4) 0.008(3)
C13 0.051(10) 0.044(8) 0.032(8) 0.006(6) 0.022(7) 0.015(7)
O14 0.021(4) 0.022(4) 0.033(5) -0.002(3) 0.006(4) -0.002(3)
C14 0.032(8) 0.039(7) 0.033(8) -0.004(6) 0.019(7) -0.006(6)
O15 0.022(5) 0.023(4) 0.054(7) -0.002(4) -0.006(5) 0.006(4)
C15 0.049(9) 0.039(7) 0.030(8) 0.016(6) 0.033(7) 0.005(6)
O16 0.020(5) 0.030(4) 0.033(5) 0.002(4) 0.008(4) -0.001(3)
C16 0.034(8) 0.044(7) 0.013(6) 0.001(5) 0.008(6) 0.006(6)
O17 0.022(5) 0.037(5) 0.038(6) -0.005(4) 0.016(4) -0.003(4)
C17 0.017(6) 0.044(7) 0.023(7) 0.003(5) 0.013(5) 0.010(5)
O18 0.034(7) 0.036(7) 0.034(7) 0.002(4) -0.003(5) 0.002(5)
C18 0.030(5) 0.028(4) 0.037(5) -0.002(4) 0.007(4) 0.002(4)
O19 0.034(7) 0.036(7) 0.032(7) 0.004(5) 0.001(5) 0.000(5)
C19 0.026(5) 0.031(4) 0.025(4) -0.001(3) 0.006(4) 0.003(4)
C20 0.025(4) 0.028(4) 0.028(5) 0.002(3) 0.005(4) 0.003(4)
O21 0.046(7) 0.050(7) 0.044(7) 0.000(4) 0.009(5) 0.001(4)
C21 0.025(4) 0.027(4) 0.022(4) 0.002(3) 0.004(4) 0.001(3)
C22 0.024(4) 0.028(4) 0.024(4) -0.001(3) 0.003(4) -0.002(3)
C23 0.025(4) 0.030(4) 0.028(5) -0.005(3) 0.007(4) 0.007(4)
C24 0.025(7) 0.023(7) 0.025(7) 0.002(4) 0.000(5) 0.000(5)
C25 0.027(7) 0.026(7) 0.024(7) 0.003(4) 0.004(5) 0.005(4)
C26 0.031(7) 0.031(7) 0.031(7) 0.000(5) 0.005(5) 0.007(5)
N6A 0.025(8) 0.026(7) 0.028(8) -0.002(5) 0.001(5) 0.010(4)
O18A 0.044(8) 0.040(8) 0.039(8) 0.003(5) 0.002(5) 0.004(5)
O19A 0.054(7) 0.052(7) 0.053(7) 0.001(5) 0.001(5) 0.006(5)
O20A 0.044(7) 0.044(6) 0.042(7) -0.002(4) 0.005(5) 0.006(5)
C25A 0.027(9) 0.027(8) 0.027(9) 0.001(5) 0.004(5) 0.003(5)
C26A 0.042(10) 0.043(10) 0.044(10) 0.001(5) 0.002(5) 0.007(5)
O1S 0.070(8) 0.068(8) 0.073(8) 0.003(5) 0.008(5) 0.007(5)

loop_
_atom_type_symbol
_atom_type_description
_atom_type_scat_dispersion_real
_atom_type_scat_dispersion_imag
_atom_type_scat_source
C C 0.0033 0.0016 'International Tables Vol C Tables 4.2.6.8 and 6.1.1.4'
H H 0.0000 0.0000 'International Tables Vol C Tables 4.2.6.8 and 6.1.1.4'
N N 0.0061 0.0033 'International Tables Vol C Tables 4.2.6.8 and 6.1.1.4'
O O 0.0106 0.0060 'International Tables Vol C Tables 4.2.6.8 and 6.1.1.4'
Pb Pb -3.3944 10.1111 'International Tables Vol C Tables 4.2.6.8 and 6.1.1.4'

loop_
_geom_angle_atom_site_label_1
_geom_angle_atom_site_label_2
_geom_angle_atom_site_label_3
_geom_angle
_geom_angle_site_symmetry_1
_geom_angle_site_symmetry_3
_geom_angle_publ_flag
O5 Pb1 O8 85.9(3) . . ?
O5 Pb1 O4 71.4(3) . . ?
O8 Pb1 O4 144.0(3) . . ?
O5 Pb1 N1 75.1(3) . . ?
O8 Pb1 N1 80.4(3) . . ?
O4 Pb1 N1 67.2(3) . . ?
O5 Pb1 O1 139.9(2) . . ?
O8 Pb1 O1 76.4(3) . . ?
O4 Pb1 O1 103.2(3) . . ?
N1 Pb1 O1 66.7(3) . . ?
O5 Pb1 O9 84.1(3) . . ?
O8 Pb1 O9 47.8(3) . . ?
O4 Pb1 O9 148.8(3) . . ?
N1 Pb1 O9 125.4(3) . . ?
O1 Pb1 O9 108.0(3) . . ?
O5 Pb1 O6 47.1(2) . . ?
O8 Pb1 O6 115.0(3) . . ?
O4 Pb1 O6 68.9(3) . . ?
N1 Pb1 O6 115.4(3) . . ?
O1 Pb1 O6 168.5(3) . . ?
O9 Pb1 O6 80.4(3) . . ?
O5 Pb1 O3 120.0(2) . . ?
O8 Pb1 O3 151.4(3) . . ?
O4 Pb1 O3 62.7(2) . . ?
N1 Pb1 O3 116.0(3) . . ?
O1 Pb1 O3 88.5(2) . . ?
O9 Pb1 O3 118.1(3) . . ?
O6 Pb1 O3 80.4(2) . . ?
O5 Pb1 O2 157.9(3) . . ?
O8 Pb1 O2 91.3(3) . . ?
O4 Pb1 O2 120.0(2) . . ?
N1 Pb1 O2 126.1(3) . . ?
O1 Pb1 O2 59.6(2) . . ?
O9 Pb1 O2 77.8(3) . . ?
O6 Pb1 O2 116.3(2) . . ?
O3 Pb1 O2 60.1(2) . . ?
C3 O1 C2 112.1(9) . . ?
C3 O1 Pb1 113.3(7) . . ?
C2 O1 Pb1 111.1(6) . . ?
C10 N1 C1 110.0(9) . . ?
C10 N1 C11 110.4(8) . . ?
C1 N1 C11 109.4(8) . . ?
C10 N1 Pb1 108.2(6) . . ?
C1 N1 Pb1 110.9(6) . . ?
C11 N1 Pb1 107.9(7) . . ?
N1 C1 C2 111.9(10) . . ?
O14 Pb2 O16 75.1(3) . . ?
O14 Pb2 O15 74.4(3) . . ?
O16 Pb2 O15 47.6(2) . . ?
O14 Pb2 O11 90.8(3) . . ?
O16 Pb2 O11 139.6(2) . . ?
O15 Pb2 O11 161.6(3) . . ?
O14 Pb2 O13 63.9(2) . . ?
O16 Pb2 O13 108.8(2) . . ?
O15 Pb2 O13 66.2(2) . . ?
O11 Pb2 O13 97.6(2) . . ?
O14 Pb2 O18 162.9(5) . . ?
O16 Pb2 O18 88.1(5) . . ?
O15 Pb2 O18 92.4(5) . . ?
O11 Pb2 O18 104.1(5) . . ?
O13 Pb2 O18 121.0(5) . . ?
O14 Pb2 O18A 149.2(7) . . ?
O16 Pb2 O18A 97.6(6) . . ?
O15 Pb2 O18A 122.8(7) . . ?
O11 Pb2 O18A 75.4(7) . . ?
O13 Pb2 O18A 144.2(6) . . ?
O18 Pb2 O18A 34.5(8) . . ?
O14 Pb2 N4 65.9(3) . . ?
O16 Pb2 N4 75.9(3) . . ?
O15 Pb2 N4 117.4(3) . . ?
O11 Pb2 N4 63.9(3) . . ?
O13 Pb2 N4 125.7(3) . . ?
O18 Pb2 N4 113.1(5) . . ?
O18A Pb2 N4 83.3(7) . . ?
O14 Pb2 O21 140.4(4) . . ?
O16 Pb2 O21 92.6(5) . . ?
O15 Pb2 O21 69.9(5) . . ?
O11 Pb2 O21 119.8(4) . . ?
O13 Pb2 O21 86.1(4) . . ?
O18 Pb2 O21 35.7(6) . . ?
O18A Pb2 O21 68.6(8) . . ?
N4 Pb2 O21 148.1(4) . . ?
O14 Pb2 O19 136.9(6) . . ?
O16 Pb2 O19 98.1(5) . . ?
O15 Pb2 O19 131.7(6) . . ?
O11 Pb2 O19 66.8(6) . . ?
O13 Pb2 O19 150.8(5) . . ?
O18 Pb2 O19 47.2(8) . . ?
O18A Pb2 O19 12.9(6) . . ?
N4 Pb2 O19 71.1(6) . . ?
O21 Pb2 O19 81.5(7) . . ?
O14 Pb2 O12 112.1(2) . . ?
O16 Pb2 O12 160.0(3) . . ?
O15 Pb2 O12 114.8(2) . . ?
O11 Pb2 O12 60.3(2) . . ?
O13 Pb2 O12 61.9(2) . . ?
O18 Pb2 O12 83.0(5) . . ?
O18A Pb2 O12 85.1(6) . . ?
N4 Pb2 O12 124.1(3) . . ?
O21 Pb2 O12 69.8(4) . . ?
O19 Pb2 O12 88.9(5) . . ?
C5 O2 C4 113.4(9) . . ?
C5 O2 Pb1 111.9(7) . . ?
C4 O2 Pb1 116.4(7) . . ?
O7 N2 O5 122.7(9) . . ?
O7 N2 O6 120.8(9) . . ?
O5 N2 O6 116.4(10) . . ?
O1 C2 C1 107.8(9) . . ?
C6 O3 C7 113.0(10) . . ?
C6 O3 Pb1 119.5(7) . . ?
C7 O3 Pb1 113.9(6) . . ?
O8 N3 O10 120.9(11) . . ?
O8 N3 O9 121.9(11) . . ?
O10 N3 O9 117.2(12) . . ?
O1 C3 C4 106.0(10) . . ?
C9 O4 C8 114.5(10) . . ?
C9 O4 Pb1 114.2(7) . . ?
C8 O4 Pb1 116.0(7) . . ?
C14 N4 C24A 97.3(16) . . ?
C14 N4 C23 112.0(11) . . ?
C24A N4 C23 109.0(14) . . ?
C14 N4 C24 119.9(13) . . ?
C24A N4 C24 26.3(13) . . ?
C23 N4 C24 108.1(11) . . ?
C14 N4 Pb2 111.4(7) . . ?
C24A N4 Pb2 122.1(17) . . ?
C23 N4 Pb2 105.0(7) . . ?
C24 N4 Pb2 98.8(11) . . ?
O2 C4 C3 107.1(10) . . ?
N2 O5 Pb1 98.2(6) . . ?
O17 N5 O16 121.1(10) . . ?
O17 N5 O15 121.3(10) . . ?
O16 N5 O15 117.6(9) . . ?
O2 C5 C6 111.7(10) . . ?
N2 O6 Pb1 91.6(6) . . ?
O18 N6 O19 123(4) . . ?
O18 N6 O20 121(4) . . ?
O19 N6 O20 116(4) . . ?
O3 C6 C5 106.6(10) . . ?
O3 C7 C8 107.6(10) . . ?
N3 O8 Pb1 98.9(7) . . ?
O4 C8 C7 113.3(9) . . ?
N3 O9 Pb1 91.3(7) . . ?
O4 C9 C10 106.4(11) . . ?
N1 C10 C9 114.5(9) . . ?
C15 O11 C16 111.0(9) . . ?
C15 O11 Pb2 112.5(7) . . ?
C16 O11 Pb2 112.8(7) . . ?
N1 C11 C12 114.6(10) . . ?
C18 O12 C17 111.7(9) . . ?
C18 O12 Pb2 111.3(6) . . ?
C17 O12 Pb2 117.5(7) . . ?
C13 C12 C11 123.3(13) . . ?
C20 O13 C19 113.4(9) . . ?
C20 O13 Pb2 111.7(6) . . ?
C19 O13 Pb2 116.8(6) . . ?
C21 O14 C22 112.7(10) . . ?
C21 O14 Pb2 117.7(7) . . ?
C22 O14 Pb2 118.4(7) . . ?
N4 C14 C15 113.3(13) . . ?
N5 O15 Pb2 95.0(6) . . ?
O11 C15 C14 106.8(9) . . ?
N5 O16 Pb2 97.8(6) . . ?
O11 C16 C17 107.6(9) . . ?
O12 C17 C16 106.8(9) . . ?
N6 O18 Pb2 95(2) . . ?
O12 C18 C19 110.8(10) . . ?
N6 O19 Pb2 91(3) . . ?
O13 C19 C18 105.1(10) . . ?
O13 C20 C21 110.8(10) . . ?
O14 C21 C20 106.5(10) . . ?
O14 C22 C23 110.0(11) . . ?
N4 C23 C22 113.6(9) . . ?
N4 C24 C25 114(2) . . ?
C26 C25 C24 121(2) . . ?
O18A N6A O19A 132(3) . . ?
O18A N6A O20A 121(3) . . ?
O19A N6A O20A 107(3) . . ?
N6A O18A Pb2 144(3) . . ?
C25A C24A N4 111(3) . . ?
C26A C25A C24A 125(3) . . ?

loop_
_geom_bond_atom_site_label_1
_geom_bond_atom_site_label_2
_geom_bond_distance
_geom_bond_site_symmetry_2
_geom_bond_publ_flag
Pb1 O5 2.628(8) . ?
Pb1 O8 2.634(9) . ?
Pb1 O4 2.634(9) . ?
Pb1 N1 2.646(9) . ?
Pb1 O1 2.654(8) . ?
Pb1 O9 2.753(10) . ?
Pb1 O6 2.755(8) . ?
Pb1 O3 2.805(8) . ?
Pb1 O2 2.819(8) . ?
O1 C3 1.437(15) . ?
O1 C2 1.444(14) . ?
N1 C10 1.476(14) . ?
N1 C1 1.492(15) . ?
N1 C11 1.497(13) . ?
C1 C2 1.517(16) . ?
Pb2 O14 2.610(9) . ?
Pb2 O16 2.659(8) . ?
Pb2 O15 2.700(10) . ?
Pb2 O11 2.711(8) . ?
Pb2 O13 2.715(8) . ?
Pb2 O18 2.72(2) . ?
Pb2 O18A 2.72(3) . ?
Pb2 N4 2.728(11) . ?
Pb2 O21 2.73(2) . ?
Pb2 O19 2.80(2) . ?
Pb2 O12 2.819(8) . ?
O2 C5 1.420(15) . ?
O2 C4 1.454(15) . ?
N2 O7 1.238(13) . ?
N2 O5 1.254(12) . ?
N2 O6 1.278(12) . ?
O3 C6 1.434(14) . ?
O3 C7 1.444(16) . ?
N3 O8 1.214(15) . ?
N3 O10 1.263(15) . ?
N3 O9 1.286(14) . ?
C3 C4 1.493(17) . ?
O4 C9 1.415(15) . ?
O4 C8 1.443(13) . ?
N4 C14 1.454(17) . ?
N4 C24A 1.50(3) . ?
N4 C23 1.490(15) . ?
N4 C24 1.49(2) . ?
N5 O17 1.225(12) . ?
N5 O16 1.247(12) . ?
N5 O15 1.279(13) . ?
C5 C6 1.52(2) . ?
N6 O18 1.24(6) . ?
N6 O19 1.27(5) . ?
N6 O20 1.29(5) . ?
C7 C8 1.492(17) . ?
C9 C10 1.544(16) . ?
O11 C15 1.423(14) . ?
O11 C16 1.453(14) . ?
C11 C12 1.516(16) . ?
O12 C18 1.450(15) . ?
O12 C17 1.458(14) . ?
C12 C13 1.310(17) . ?
O13 C20 1.433(15) . ?
O13 C19 1.441(14) . ?
O14 C21 1.437(14) . ?
O14 C22 1.444(14) . ?
C14 C15 1.497(17) . ?
C16 C17 1.518(17) . ?
C18 C19 1.531(18) . ?
C20 C21 1.535(17) . ?
C22 C23 1.498(17) . ?
C24 C25 1.52(3) . ?
C25 C26 1.35(3) . ?
N6A O18A 1.05(5) . ?
N6A O19A 1.29(4) . ?
N6A O20A 1.29(4) . ?
C24A C25A 1.48(5) . ?
C25A C26A 1.31(4) . ?

loop_
_geom_torsion_atom_site_label_1
_geom_torsion_atom_site_label_2
_geom_torsion_atom_site_label_3
_geom_torsion_atom_site_label_4
_geom_torsion
_geom_torsion_site_symmetry_1
_geom_torsion_site_symmetry_2
_geom_torsion_site_symmetry_3
_geom_torsion_site_symmetry_4
_geom_torsion_publ_flag
O5 Pb1 O1 C3 -131.0(7) . . . . ?
O8 Pb1 O1 C3 -64.8(7) . . . . ?
O4 Pb1 O1 C3 152.3(7) . . . . ?
N1 Pb1 O1 C3 -150.0(8) . . . . ?
O9 Pb1 O1 C3 -28.4(8) . . . . ?
O6 Pb1 O1 C3 107.0(14) . . . . ?
O3 Pb1 O1 C3 90.7(7) . . . . ?
O2 Pb1 O1 C3 35.0(7) . . . . ?
O5 Pb1 O1 C2 -3.8(9) . . . . ?
O8 Pb1 O1 C2 62.5(7) . . . . ?
O4 Pb1 O1 C2 -80.5(7) . . . . ?
N1 Pb1 O1 C2 -22.7(7) . . . . ?
O9 Pb1 O1 C2 98.8(7) . . . . ?
O6 Pb1 O1 C2 -125.8(12) . . . . ?
O3 Pb1 O1 C2 -142.0(7) . . . . ?
O2 Pb1 O1 C2 162.2(8) . . . . ?
O5 Pb1 N1 C10 61.9(7) . . . . ?
O8 Pb1 N1 C10 150.1(7) . . . . ?
O4 Pb1 N1 C10 -13.9(7) . . . . ?
O1 Pb1 N1 C10 -130.6(7) . . . . ?
O9 Pb1 N1 C10 133.2(7) . . . . ?
O6 Pb1 N1 C10 36.9(8) . . . . ?
O3 Pb1 N1 C10 -54.6(7) . . . . ?
O2 Pb1 N1 C10 -125.3(7) . . . . ?
O5 Pb1 N1 C1 -177.4(7) . . . . ?
O8 Pb1 N1 C1 -89.2(7) . . . . ?
O4 Pb1 N1 C1 106.8(7) . . . . ?
O1 Pb1 N1 C1 -9.9(6) . . . . ?
O9 Pb1 N1 C1 -106.1(7) . . . . ?
O6 Pb1 N1 C1 157.6(6) . . . . ?
O3 Pb1 N1 C1 66.1(7) . . . . ?
O2 Pb1 N1 C1 -4.6(8) . . . . ?
O5 Pb1 N1 C11 -57.7(6) . . . . ?
O8 Pb1 N1 C11 30.6(6) . . . . ?
O4 Pb1 N1 C11 -133.4(7) . . . . ?
O1 Pb1 N1 C11 109.8(7) . . . . ?
O9 Pb1 N1 C11 13.7(8) . . . . ?
O6 Pb1 N1 C11 -82.6(7) . . . . ?
O3 Pb1 N1 C11 -174.1(6) . . . . ?
O2 Pb1 N1 C11 115.2(6) . . . . ?
C10 N1 C1 C2 161.1(9) . . . . ?
C11 N1 C1 C2 -77.5(11) . . . . ?
Pb1 N1 C1 C2 41.5(10) . . . . ?
O5 Pb1 O2 C5 -72.4(10) . . . . ?
O8 Pb1 O2 C5 -154.7(8) . . . . ?
O4 Pb1 O2 C5 43.9(8) . . . . ?
N1 Pb1 O2 C5 126.3(8) . . . . ?
O1 Pb1 O2 C5 132.0(8) . . . . ?
O9 Pb1 O2 C5 -108.5(8) . . . . ?
O6 Pb1 O2 C5 -35.8(8) . . . . ?
O3 Pb1 O2 C5 24.4(7) . . . . ?
O5 Pb1 O2 C4 155.0(8) . . . . ?
O8 Pb1 O2 C4 72.7(8) . . . . ?
O4 Pb1 O2 C4 -88.8(8) . . . . ?
N1 Pb1 O2 C4 -6.3(9) . . . . ?
O1 Pb1 O2 C4 -0.7(8) . . . . ?
O9 Pb1 O2 C4 118.9(8) . . . . ?
O6 Pb1 O2 C4 -168.4(8) . . . . ?
O3 Pb1 O2 C4 -108.3(8) . . . . ?
C3 O1 C2 C1 -179.9(10) . . . . ?
Pb1 O1 C2 C1 52.2(11) . . . . ?
N1 C1 C2 O1 -64.4(12) . . . . ?
O5 Pb1 O3 C6 162.8(8) . . . . ?
O8 Pb1 O3 C6 10.5(12) . . . . ?
O4 Pb1 O3 C6 -152.6(9) . . . . ?
N1 Pb1 O3 C6 -110.0(9) . . . . ?
O1 Pb1 O3 C6 -46.9(9) . . . . ?
O9 Pb1 O3 C6 62.8(9) . . . . ?
O6 Pb1 O3 C6 136.4(9) . . . . ?
O2 Pb1 O3 C6 8.4(8) . . . . ?
O5 Pb1 O3 C7 -59.3(7) . . . . ?
O8 Pb1 O3 C7 148.3(7) . . . . ?
O4 Pb1 O3 C7 -14.7(6) . . . . ?
N1 Pb1 O3 C7 27.9(7) . . . . ?
O1 Pb1 O3 C7 91.0(7) . . . . ?
O9 Pb1 O3 C7 -159.3(6) . . . . ?
O6 Pb1 O3 C7 -85.8(7) . . . . ?
O2 Pb1 O3 C7 146.3(7) . . . . ?
C2 O1 C3 C4 165.9(10) . . . . ?
Pb1 O1 C3 C4 -67.4(11) . . . . ?
O5 Pb1 O4 C9 -99.8(7) . . . . ?
O8 Pb1 O4 C9 -46.2(10) . . . . ?
N1 Pb1 O4 C9 -18.7(7) . . . . ?
O1 Pb1 O4 C9 38.7(8) . . . . ?
O9 Pb1 O4 C9 -140.0(7) . . . . ?
O6 Pb1 O4 C9 -150.0(8) . . . . ?
O3 Pb1 O4 C9 120.1(8) . . . . ?
O2 Pb1 O4 C9 101.1(7) . . . . ?
O5 Pb1 O4 C8 123.7(8) . . . . ?
O8 Pb1 O4 C8 177.4(7) . . . . ?
N1 Pb1 O4 C8 -155.1(8) . . . . ?
O1 Pb1 O4 C8 -97.7(7) . . . . ?
O9 Pb1 O4 C8 83.5(9) . . . . ?
O6 Pb1 O4 C8 73.6(7) . . . . ?
O3 Pb1 O4 C8 -16.4(7) . . . . ?
O2 Pb1 O4 C8 -35.4(8) . . . . ?
O14 Pb2 N4 C14 -94.9(9) . . . . ?
O16 Pb2 N4 C14 -174.6(9) . . . . ?
O15 Pb2 N4 C14 -150.6(8) . . . . ?
O11 Pb2 N4 C14 8.8(8) . . . . ?
O13 Pb2 N4 C14 -71.3(9) . . . . ?
O18 Pb2 N4 C14 103.7(10) . . . . ?
O18A Pb2 N4 C14 85.8(10) . . . . ?
O21 Pb2 N4 C14 113.8(11) . . . . ?
O19 Pb2 N4 C14 81.6(10) . . . . ?
O12 Pb2 N4 C14 6.4(10) . . . . ?
O14 Pb2 N4 C24A 151.1(16) . . . . ?
O16 Pb2 N4 C24A 71.4(16) . . . . ?
O15 Pb2 N4 C24A 95.4(16) . . . . ?
O11 Pb2 N4 C24A -105.2(16) . . . . ?
O13 Pb2 N4 C24A 174.6(16) . . . . ?
O18 Pb2 N4 C24A -10.3(17) . . . . ?
O18A Pb2 N4 C24A -28.2(17) . . . . ?
O21 Pb2 N4 C24A -0.3(19) . . . . ?
O19 Pb2 N4 C24A -32.5(17) . . . . ?
O12 Pb2 N4 C24A -107.7(16) . . . . ?
O14 Pb2 N4 C23 26.5(7) . . . . ?
O16 Pb2 N4 C23 -53.2(7) . . . . ?
O15 Pb2 N4 C23 -29.1(8) . . . . ?
O11 Pb2 N4 C23 130.2(8) . . . . ?
O13 Pb2 N4 C23 50.1(8) . . . . ?
O18 Pb2 N4 C23 -134.9(8) . . . . ?
O18A Pb2 N4 C23 -152.8(9) . . . . ?
O21 Pb2 N4 C23 -124.8(10) . . . . ?
O19 Pb2 N4 C23 -157.0(9) . . . . ?
O12 Pb2 N4 C23 127.8(7) . . . . ?
O14 Pb2 N4 C24 138.0(11) . . . . ?
O16 Pb2 N4 C24 58.3(10) . . . . ?
O15 Pb2 N4 C24 82.4(10) . . . . ?
O11 Pb2 N4 C24 -118.3(10) . . . . ?
O13 Pb2 N4 C24 161.6(10) . . . . ?
O18 Pb2 N4 C24 -23.4(12) . . . . ?
O18A Pb2 N4 C24 -41.3(12) . . . . ?
O21 Pb2 N4 C24 -13.3(14) . . . . ?
O19 Pb2 N4 C24 -45.5(11) . . . . ?
O12 Pb2 N4 C24 -120.7(10) . . . . ?
C5 O2 C4 C3 -162.8(11) . . . . ?
Pb1 O2 C4 C3 -30.9(13) . . . . ?
O1 C3 C4 O2 62.2(13) . . . . ?
O7 N2 O5 Pb1 158.2(11) . . . . ?
O6 N2 O5 Pb1 -27.0(11) . . . . ?
O8 Pb1 O5 N2 145.2(8) . . . . ?
O4 Pb1 O5 N2 -63.1(7) . . . . ?
N1 Pb1 O5 N2 -133.7(8) . . . . ?
O1 Pb1 O5 N2 -151.7(7) . . . . ?
O9 Pb1 O5 N2 97.2(7) . . . . ?
O6 Pb1 O5 N2 14.9(7) . . . . ?
O3 Pb1 O5 N2 -21.9(8) . . . . ?
O2 Pb1 O5 N2 61.8(11) . . . . ?
C4 O2 C5 C6 78.4(14) . . . . ?
Pb1 O2 C5 C6 -55.7(12) . . . . ?
O7 N2 O6 Pb1 -159.7(11) . . . . ?
O5 N2 O6 Pb1 25.4(11) . . . . ?
O5 Pb1 O6 N2 -14.5(7) . . . . ?
O8 Pb1 O6 N2 -71.6(8) . . . . ?
O4 Pb1 O6 N2 69.3(7) . . . . ?
N1 Pb1 O6 N2 19.3(8) . . . . ?
O1 Pb1 O6 N2 117.2(12) . . . . ?
O9 Pb1 O6 N2 -105.4(7) . . . . ?
O3 Pb1 O6 N2 133.7(7) . . . . ?
O2 Pb1 O6 N2 -176.6(7) . . . . ?
C7 O3 C6 C5 -175.1(9) . . . . ?
Pb1 O3 C6 C5 -36.9(12) . . . . ?
O2 C5 C6 O3 61.5(14) . . . . ?
C6 O3 C7 C8 -177.7(9) . . . . ?
Pb1 O3 C7 C8 41.7(10) . . . . ?
O10 N3 O8 Pb1 -179.8(10) . . . . ?
O9 N3 O8 Pb1 -3.4(12) . . . . ?
O5 Pb1 O8 N3 -84.0(7) . . . . ?
O4 Pb1 O8 N3 -133.9(7) . . . . ?
N1 Pb1 O8 N3 -159.5(7) . . . . ?
O1 Pb1 O8 N3 132.3(7) . . . . ?
O9 Pb1 O8 N3 1.8(6) . . . . ?
O6 Pb1 O8 N3 -45.9(8) . . . . ?
O3 Pb1 O8 N3 72.3(10) . . . . ?
O2 Pb1 O8 N3 74.0(7) . . . . ?
C9 O4 C8 C7 -89.1(13) . . . . ?
Pb1 O4 C8 C7 47.2(13) . . . . ?
O3 C7 C8 O4 -59.2(13) . . . . ?
O8 N3 O9 Pb1 3.3(11) . . . . ?
O10 N3 O9 Pb1 179.8(9) . . . . ?
O5 Pb1 O9 N3 88.0(6) . . . . ?
O8 Pb1 O9 N3 -1.7(6) . . . . ?
O4 Pb1 O9 N3 126.0(6) . . . . ?
N1 Pb1 O9 N3 21.0(8) . . . . ?
O1 Pb1 O9 N3 -52.8(7) . . . . ?
O6 Pb1 O9 N3 135.4(7) . . . . ?
O3 Pb1 O9 N3 -151.0(6) . . . . ?
O2 Pb1 O9 N3 -104.9(6) . . . . ?
C8 O4 C9 C10 -176.7(9) . . . . ?
Pb1 O4 C9 C10 46.2(10) . . . . ?
C1 N1 C10 C9 -75.9(12) . . . . ?
C11 N1 C10 C9 163.3(10) . . . . ?
Pb1 N1 C10 C9 45.4(11) . . . . ?
O4 C9 C10 N1 -63.5(13) . . . . ?
O14 Pb2 O11 C15 86.9(8) . . . . ?
O16 Pb2 O11 C15 19.3(10) . . . . ?
O15 Pb2 O11 C15 122.9(10) . . . . ?
O13 Pb2 O11 C15 150.6(8) . . . . ?
O18 Pb2 O11 C15 -84.7(9) . . . . ?
O18A Pb2 O11 C15 -65.2(10) . . . . ?
N4 Pb2 O11 C15 24.4(8) . . . . ?
O21 Pb2 O11 C15 -119.5(9) . . . . ?
O19 Pb2 O11 C15 -55.1(10) . . . . ?
O12 Pb2 O11 C15 -157.9(9) . . . . ?
O14 Pb2 O11 C16 -146.6(7) . . . . ?
O16 Pb2 O11 C16 145.9(7) . . . . ?
O15 Pb2 O11 C16 -110.6(10) . . . . ?
O13 Pb2 O11 C16 -82.8(7) . . . . ?
O18 Pb2 O11 C16 41.8(8) . . . . ?
O18A Pb2 O11 C16 61.3(9) . . . . ?
N4 Pb2 O11 C16 150.9(8) . . . . ?
O21 Pb2 O11 C16 7.0(9) . . . . ?
O19 Pb2 O11 C16 71.4(9) . . . . ?
O12 Pb2 O11 C16 -31.4(7) . . . . ?
C10 N1 C11 C12 44.6(13) . . . . ?
C1 N1 C11 C12 -76.5(11) . . . . ?
Pb1 N1 C11 C12 162.7(7) . . . . ?
O14 Pb2 O12 C18 -55.4(8) . . . . ?
O16 Pb2 O12 C18 52.1(12) . . . . ?
O15 Pb2 O12 C18 26.9(9) . . . . ?
O11 Pb2 O12 C18 -133.1(8) . . . . ?
O13 Pb2 O12 C18 -14.6(8) . . . . ?
O18 Pb2 O12 C18 116.3(9) . . . . ?
O18A Pb2 O12 C18 150.9(10) . . . . ?
N4 Pb2 O12 C18 -130.5(8) . . . . ?
O21 Pb2 O12 C18 82.0(9) . . . . ?
O19 Pb2 O12 C18 163.3(10) . . . . ?
O14 Pb2 O12 C17 75.1(8) . . . . ?
O16 Pb2 O12 C17 -177.3(8) . . . . ?
O15 Pb2 O12 C17 157.5(8) . . . . ?
O11 Pb2 O12 C17 -2.5(7) . . . . ?
O13 Pb2 O12 C17 116.0(8) . . . . ?
O18 Pb2 O12 C17 -113.1(9) . . . . ?
O18A Pb2 O12 C17 -78.5(10) . . . . ?
N4 Pb2 O12 C17 0.0(9) . . . . ?
O21 Pb2 O12 C17 -147.4(9) . . . . ?
O19 Pb2 O12 C17 -66.1(10) . . . . ?
N1 C11 C12 C13 -128.9(13) . . . . ?
O14 Pb2 O13 C20 -16.5(7) . . . . ?
O16 Pb2 O13 C20 45.4(8) . . . . ?
O15 Pb2 O13 C20 67.0(7) . . . . ?
O11 Pb2 O13 C20 -103.7(7) . . . . ?
O18 Pb2 O13 C20 144.8(9) . . . . ?
O18A Pb2 O13 C20 -179.3(13) . . . . ?
N4 Pb2 O13 C20 -40.5(8) . . . . ?
O21 Pb2 O13 C20 136.8(8) . . . . ?
O19 Pb2 O13 C20 -158.5(13) . . . . ?
O12 Pb2 O13 C20 -154.0(8) . . . . ?
O14 Pb2 O13 C19 116.3(8) . . . . ?
O16 Pb2 O13 C19 178.2(8) . . . . ?
O15 Pb2 O13 C19 -160.1(9) . . . . ?
O11 Pb2 O13 C19 29.1(8) . . . . ?
O18 Pb2 O13 C19 -82.4(10) . . . . ?
O18A Pb2 O13 C19 -46.5(15) . . . . ?
N4 Pb2 O13 C19 92.3(8) . . . . ?
O21 Pb2 O13 C19 -90.4(9) . . . . ?
O19 Pb2 O13 C19 -25.7(16) . . . . ?
O12 Pb2 O13 C19 -21.2(8) . . . . ?
O16 Pb2 O14 C21 -137.4(8) . . . . ?
O15 Pb2 O14 C21 -88.0(7) . . . . ?
O11 Pb2 O14 C21 80.9(7) . . . . ?
O13 Pb2 O14 C21 -17.2(7) . . . . ?
O18 Pb2 O14 C21 -128.0(16) . . . . ?
O18A Pb2 O14 C21 142.9(13) . . . . ?
N4 Pb2 O14 C21 141.6(8) . . . . ?
O21 Pb2 O14 C21 -61.8(10) . . . . ?
O19 Pb2 O14 C21 136.7(9) . . . . ?
O12 Pb2 O14 C21 22.8(8) . . . . ?
O16 Pb2 O14 C22 81.4(7) . . . . ?
O15 Pb2 O14 C22 130.8(8) . . . . ?
O11 Pb2 O14 C22 -60.3(7) . . . . ?
O13 Pb2 O14 C22 -158.4(8) . . . . ?
O18 Pb2 O14 C22 90.8(17) . . . . ?
O18A Pb2 O14 C22 1.8(15) . . . . ?
N4 Pb2 O14 C22 0.4(7) . . . . ?
O21 Pb2 O14 C22 157.0(9) . . . . ?
O19 Pb2 O14 C22 -4.5(11) . . . . ?
O12 Pb2 O14 C22 -118.3(7) . . . . ?
C24A N4 C14 C15 87.6(18) . . . . ?
C23 N4 C14 C15 -158.4(10) . . . . ?
C24 N4 C14 C15 73.4(17) . . . . ?
Pb2 N4 C14 C15 -41.1(13) . . . . ?
O17 N5 O15 Pb2 165.3(10) . . . . ?
O16 N5 O15 Pb2 -14.2(11) . . . . ?
O14 Pb2 O15 N5 -75.9(7) . . . . ?
O16 Pb2 O15 N5 7.9(6) . . . . ?
O11 Pb2 O15 N5 -113.5(9) . . . . ?
O13 Pb2 O15 N5 -143.8(8) . . . . ?
O18 Pb2 O15 N5 93.2(8) . . . . ?
O18A Pb2 O15 N5 75.8(10) . . . . ?
N4 Pb2 O15 N5 -24.4(8) . . . . ?
O21 Pb2 O15 N5 121.5(8) . . . . ?
O19 Pb2 O15 N5 64.0(11) . . . . ?
O12 Pb2 O15 N5 176.5(7) . . . . ?
C16 O11 C15 C14 178.9(12) . . . . ?
Pb2 O11 C15 C14 -53.7(13) . . . . ?
N4 C14 C15 O11 65.0(15) . . . . ?
O17 N5 O16 Pb2 -165.0(10) . . . . ?
O15 N5 O16 Pb2 14.5(11) . . . . ?
O14 Pb2 O16 N5 74.1(7) . . . . ?
O15 Pb2 O16 N5 -8.2(7) . . . . ?
O11 Pb2 O16 N5 147.2(6) . . . . ?
O13 Pb2 O16 N5 19.1(8) . . . . ?
O18 Pb2 O16 N5 -103.1(8) . . . . ?
O18A Pb2 O16 N5 -136.4(10) . . . . ?
N4 Pb2 O16 N5 142.5(8) . . . . ?
O21 Pb2 O16 N5 -67.7(8) . . . . ?
O19 Pb2 O16 N5 -149.4(9) . . . . ?
O12 Pb2 O16 N5 -39.8(12) . . . . ?
C15 O11 C16 C17 -169.3(11) . . . . ?
Pb2 O11 C16 C17 63.4(11) . . . . ?
C18 O12 C17 C16 163.6(10) . . . . ?
Pb2 O12 C17 C16 33.2(12) . . . . ?
O11 C16 C17 O12 -62.3(14) . . . . ?
O19 N6 O18 Pb2 19(4) . . . . ?
O20 N6 O18 Pb2 -162(3) . . . . ?
O14 Pb2 O18 N6 -121(2) . . . . ?
O16 Pb2 O18 N6 -112.3(19) . . . . ?
O15 Pb2 O18 N6 -159.7(19) . . . . ?
O11 Pb2 O18 N6 29(2) . . . . ?
O13 Pb2 O18 N6 136.8(18) . . . . ?
O18A Pb2 O18 N6 -6(2) . . . . ?
N4 Pb2 O18 N6 -39(2) . . . . ?
O21 Pb2 O18 N6 151(2) . . . . ?
O19 Pb2 O18 N6 -9.4(18) . . . . ?
O12 Pb2 O18 N6 85.7(19) . . . . ?
C17 O12 C18 C19 -86.0(12) . . . . ?
Pb2 O12 C18 C19 47.5(12) . . . . ?
O18 N6 O19 Pb2 -18(3) . . . . ?
O20 N6 O19 Pb2 163(3) . . . . ?
O14 Pb2 O19 N6 165.8(17) . . . . ?
O16 Pb2 O19 N6 89.0(18) . . . . ?
O15 Pb2 O19 N6 51(2) . . . . ?
O11 Pb2 O19 N6 -130.1(19) . . . . ?
O13 Pb2 O19 N6 -68(2) . . . . ?
O18 Pb2 O19 N6 9.2(18) . . . . ?
O18A Pb2 O19 N6 0(4) . . . . ?
N4 Pb2 O19 N6 161.0(19) . . . . ?
O21 Pb2 O19 N6 -2.5(18) . . . . ?
O12 Pb2 O19 N6 -72.2(18) . . . . ?
C20 O13 C19 C18 -176.1(9) . . . . ?
Pb2 O13 C19 C18 51.8(11) . . . . ?
O12 C18 C19 O13 -66.1(12) . . . . ?
C19 O13 C20 C21 -87.7(11) . . . . ?
Pb2 O13 C20 C21 46.8(11) . . . . ?
C22 O14 C21 C20 -170.8(9) . . . . ?
Pb2 O14 C21 C20 46.0(11) . . . . ?
O13 C20 C21 O14 -61.4(12) . . . . ?
C21 O14 C22 C23 -171.0(9) . . . . ?
Pb2 O14 C22 C23 -28.0(11) . . . . ?
C14 N4 C23 C22 66.2(14) . . . . ?
C24A N4 C23 C22 172.7(18) . . . . ?
C24 N4 C23 C22 -159.5(14) . . . . ?
Pb2 N4 C23 C22 -54.8(11) . . . . ?
O14 C22 C23 N4 57.9(14) . . . . ?
C14 N4 C24 C25 76(2) . . . . ?
C24A N4 C24 C25 43(3) . . . . ?
C23 N4 C24 C25 -54(2) . . . . ?
Pb2 N4 C24 C25 -162.7(16) . . . . ?
N4 C24 C25 C26 136(2) . . . . ?
O19A N6A O18A Pb2 -15(7) . . . . ?
O20A N6A O18A Pb2 159(2) . . . . ?
O14 Pb2 O18A N6A 168(4) . . . . ?
O16 Pb2 O18A N6A 94(4) . . . . ?
O15 Pb2 O18A N6A 51(4) . . . . ?
O11 Pb2 O18A N6A -126(4) . . . . ?
O13 Pb2 O18A N6A -44(5) . . . . ?
O18 Pb2 O18A N6A 19(4) . . . . ?
N4 Pb2 O18A N6A 169(4) . . . . ?
O21 Pb2 O18A N6A 4(4) . . . . ?
O19 Pb2 O18A N6A -173(7) . . . . ?
O12 Pb2 O18A N6A -66(4) . . . . ?
C14 N4 C24A C25A -172(2) . . . . ?
C23 N4 C24A C25A 72(3) . . . . ?
C24 N4 C24A C25A -21(3) . . . . ?
Pb2 N4 C24A C25A -51(3) . . . . ?
N4 C24A C25A C26A -133(3) . . . . ?
